data_4060203
loop_
_publ_author_name
'H. Loc Nguyen'
'Peter N. Horton'
'Michael B. Hursthouse'
'Anthony C. Legon'
'Duncan W. Bruce'

_publ_section_title
;
Halogen Bonding: A New Interaction for Liquid Crystal Formation
;
_journal_name_full 'Journal of the American Chemical Society'
_journal_page_first 16
_journal_page_last 17
_journal_paper_doi 10.1021/ja036994l
_journal_volume 126
_journal_year 2004
_chemical_formula_sum 'C27 H27 F5 I N O'
_chemical_formula_weight 603.40
_chemical_name_systematic
;
 4-(4'-octyloxystyryl)pyridinato pentafluoroiodobenzene
;
_space_group_IT_number 2
_space_group_name_Hall '-P 1'
_space_group_name_H-M_alt 'P -1'
_symmetry_cell_setting triclinic
_symmetry_space_group_name_Hall '-P 1'
_symmetry_space_group_name_H-M 'P -1'
_atom_sites_solution_hydrogens geom
_atom_sites_solution_primary direct
_atom_sites_solution_secondary difmap
_cell_angle_alpha 95.137(5)
_cell_angle_beta 93.217(5)
_cell_angle_gamma 96.157(5)
_cell_formula_units_Z 2
_cell_length_a 5.477(5)
_cell_length_b 11.963(5)
_cell_length_c 19.287(5)
_cell_measurement_reflns_used 4724
_cell_measurement_temperature 120(2)
_cell_measurement_theta_max 27.485
_cell_measurement_theta_min 2.910
_cell_volume 1248.6(13)
_diffrn_ambient_temperature 120(2)
_diffrn_detector_area_resol_mean 9.091
_diffrn_measurement_device_type 'Nonius KappaCCD Area Detector'
_diffrn_measurement_method '\f and \w scans to fill Ewald Sphere'
_diffrn_radiation_monochromator graphite
_diffrn_radiation_source 'Nonius FR591 rotating anode'
_diffrn_radiation_type MoK\a
_diffrn_radiation_wavelength 0.71073
_diffrn_reflns_av_R_equivalents 0.0474
_diffrn_reflns_av_sigmaI/netI 0.0629
_diffrn_reflns_limit_h_max 7
_diffrn_reflns_limit_h_min -7
_diffrn_reflns_limit_k_max 15
_diffrn_reflns_limit_k_min -15
_diffrn_reflns_limit_l_max 24
_diffrn_reflns_limit_l_min -25
_diffrn_reflns_number 17197
_diffrn_reflns_theta_max 27.54
_diffrn_reflns_theta_min 3.19
_diffrn_standards_decay_% ?
_diffrn_standards_interval_count ?
_diffrn_standards_interval_time ?
_diffrn_standards_number ?
_exptl_absorpt_coefficient_mu 1.340
_exptl_absorpt_correction_T_max 0.9239
_exptl_absorpt_correction_T_min 0.7570
_exptl_absorpt_correction_type multi-scan
_exptl_absorpt_process_details 'SORTAV Blessing (1997)'
_exptl_crystal_colour Colourless
_exptl_crystal_density_diffrn 1.605
_exptl_crystal_density_meas ?
_exptl_crystal_density_method 'not measured'
_exptl_crystal_description Plate
_exptl_crystal_F_000 604
_exptl_crystal_size_max 0.22
_exptl_crystal_size_mid 0.16
_exptl_crystal_size_min 0.06
_refine_ls_extinction_coef ?
_refine_ls_extinction_method none
_refine_ls_goodness_of_fit_ref 1.040
_refine_ls_hydrogen_treatment mixed
_refine_ls_matrix_type full
_refine_ls_number_parameters 317
_refine_ls_number_reflns 5455
_refine_ls_number_restraints 0
_refine_ls_restrained_S_all 1.040
_refine_ls_R_factor_all 0.0565
_refine_ls_R_factor_gt 0.0373
_refine_ls_shift/su_max 0.000
_refine_ls_shift/su_mean 0.000
_refine_ls_structure_factor_coef Fsqd
_refine_ls_weighting_details 'calc w=1/[\s^2^(Fo^2^)+(0.0344P)^2^+0.1170P] where P=(Fo^2^+2Fc^2^)/3'
_refine_ls_weighting_scheme calc
_refine_ls_wR_factor_gt 0.0731
_refine_ls_wR_factor_ref 0.0785
_reflns_number_gt 4400
_reflns_number_total 5455
_reflns_threshold_expression >2sigma(I)
_cod_depositor_comments
;
The following automatic conversions were performed:
'_symmetry_cell_setting' value 'Triclinic' changed to 'triclinic'
according to '/home/saulius/struct/CIF-dictionaries/cif_core.dic'
dictionary named 'cif_core.dic' version 2.4.1 from 2010-06-29.

Automatic conversion script
Id: cif_fix_enum 1527 2010-12-29 10:47:43Z saulius 
;
_cod_database_code 4060203

loop_
_symmetry_equiv_pos_as_xyz
'x, y, z'
'-x, -y, -z'

loop_
_atom_site_label
_atom_site_type_symbol
_atom_site_fract_x
_atom_site_fract_y
_atom_site_fract_z
_atom_site_U_iso_or_equiv
_atom_site_adp_type
_atom_site_occupancy
_atom_site_symmetry_multiplicity
_atom_site_calc_flag
_atom_site_refinement_flags
_atom_site_disorder_assembly
_atom_site_disorder_group
I1 I 0.89446(4) 0.910035(15) 0.162604(9) 0.02763(8) Uani 1 1 d . . .
F1 F 0.6534(3) 0.81684(14) 0.29543(9) 0.0329(4) Uani 1 1 d . . .
F2 F 0.8008(3) 0.83390(15) 0.43146(9) 0.0383(5) Uani 1 1 d . . .
F3 F 1.2386(3) 0.95106(15) 0.47839(9) 0.0375(5) Uani 1 1 d . . .
F4 F 1.5311(3) 1.05294(15) 0.38745(9) 0.0359(4) Uani 1 1 d . . .
F5 F 1.3897(3) 1.03553(15) 0.25117(9) 0.0334(4) Uani 1 1 d . . .
C1 C 0.8726(5) 0.8760(2) 0.31661(15) 0.0243(7) Uani 1 1 d . . .
C2 C 0.9454(6) 0.8847(2) 0.38655(16) 0.0276(7) Uani 1 1 d . . .
C3 C 1.1668(6) 0.9445(2) 0.41053(15) 0.0267(7) Uani 1 1 d . . .
C4 C 1.3135(5) 0.9951(2) 0.36405(16) 0.0257(7) Uani 1 1 d . . .
C5 C 1.2379(6) 0.9852(2) 0.29451(15) 0.0239(7) Uani 1 1 d . . .
C6 C 1.0148(6) 0.9260(2) 0.26882(15) 0.0238(7) Uani 1 1 d . . .
N1 N 0.6449(5) 0.8677(2) 0.02989(13) 0.0285(6) Uani 1 1 d . . .
O1 O -0.5893(4) 0.62734(17) -0.42808(10) 0.0263(5) Uani 1 1 d . . .
C7 C 0.6833(6) 0.8906(2) -0.03501(15) 0.0276(7) Uani 1 1 d . . .
H7 H 0.8343 0.9328 -0.0431 0.033 Uiso 1 1 calc R . .
C8 C 0.5167(6) 0.8566(2) -0.09166(15) 0.0267(7) Uani 1 1 d . . .
H8 H 0.5544 0.8755 -0.1370 0.032 Uiso 1 1 calc R . .
C9 C 0.2927(6) 0.7944(2) -0.08151(15) 0.0228(6) Uani 1 1 d . . .
C10 C 0.2515(6) 0.7721(2) -0.01332(15) 0.0284(7) Uani 1 1 d . . .
H10 H 0.1019 0.7306 -0.0033 0.034 Uiso 1 1 calc R . .
C11 C 0.4295(6) 0.8105(3) 0.04013(16) 0.0305(7) Uani 1 1 d . . .
H11 H 0.3959 0.7952 0.0864 0.037 Uiso 1 1 calc R . .
C12 C 0.1053(6) 0.7542(2) -0.13788(15) 0.0253(7) Uani 1 1 d . . .
H12 H -0.0368 0.7093 -0.1257 0.030 Uiso 1 1 calc R . .
C13 C 0.1145(6) 0.7743(2) -0.20468(15) 0.0229(6) Uani 1 1 d . . .
H13 H 0.2579 0.8188 -0.2163 0.028 Uiso 1 1 calc R . .
C14 C -0.0697(5) 0.7360(2) -0.26216(15) 0.0209(6) Uani 1 1 d . . .
C15 C -0.0231(5) 0.7613(2) -0.32971(15) 0.0233(6) Uani 1 1 d . . .
H15 H 0.1289 0.8035 -0.3370 0.028 Uiso 1 1 calc R . .
C16 C -0.1878(5) 0.7280(2) -0.38660(15) 0.0241(7) Uani 1 1 d . . .
H16 H -0.1496 0.7468 -0.4319 0.029 Uiso 1 1 calc R . .
C17 C -0.4113(5) 0.6662(2) -0.37614(14) 0.0220(6) Uani 1 1 d . . .
C18 C -0.4636(6) 0.6403(2) -0.30935(14) 0.0233(6) Uani 1 1 d . . .
H18 H -0.6159 0.5983 -0.3023 0.028 Uiso 1 1 calc R . .
C19 C -0.2983(6) 0.6747(2) -0.25351(15) 0.0246(7) Uani 1 1 d . . .
H19 H -0.3387 0.6569 -0.2082 0.030 Uiso 1 1 calc R . .
C20 C -0.5471(5) 0.6588(3) -0.49675(15) 0.0257(7) Uani 1 1 d . . .
H20A H -0.3962 0.6290 -0.5130 0.031 Uiso 1 1 calc R . .
H20B H -0.5239 0.7421 -0.4960 0.031 Uiso 1 1 calc R . .
C21 C -0.7647(5) 0.6112(2) -0.54559(15) 0.0248(7) Uani 1 1 d . . .
H21A H -0.9126 0.6456 -0.5310 0.030 Uiso 1 1 calc R . .
H21B H -0.7960 0.5287 -0.5429 0.030 Uiso 1 1 calc R . .
C22 C -0.7200(5) 0.6342(2) -0.62038(14) 0.0230(6) Uani 1 1 d . . .
H22A H -0.5712 0.5999 -0.6343 0.028 Uiso 1 1 calc R . .
H22B H -0.6864 0.7168 -0.6223 0.028 Uiso 1 1 calc R . .
C23 C -0.9337(5) 0.5886(2) -0.67282(14) 0.0231(7) Uani 1 1 d . . .
H23A H -1.0808 0.6254 -0.6603 0.028 Uiso 1 1 calc R . .
H23B H -0.9720 0.5065 -0.6696 0.028 Uiso 1 1 calc R . .
C24 C -0.8815(5) 0.6082(2) -0.74809(14) 0.0242(7) Uani 1 1 d . . .
H24A H -0.7370 0.5698 -0.7611 0.029 Uiso 1 1 calc R . .
H24B H -0.8391 0.6901 -0.7511 0.029 Uiso 1 1 calc R . .
C25 C -1.0986(6) 0.5650(2) -0.80037(15) 0.0254(7) Uani 1 1 d . . .
H25A H -1.1537 0.4855 -0.7935 0.030 Uiso 1 1 calc R . .
H25B H -1.2369 0.6098 -0.7907 0.030 Uiso 1 1 calc R . .
C26 C -1.0383(6) 0.5718(3) -0.87617(15) 0.0322(8) Uani 1 1 d . . .
H26A H -0.9689 0.6499 -0.8823 0.039 Uiso 1 1 calc R . .
H26B H -0.9113 0.5212 -0.8873 0.039 Uiso 1 1 calc R . .
C27 C -1.2625(7) 0.5387(3) -0.92670(17) 0.0420(9) Uani 1 1 d . . .
H27A H -1.3322 0.4615 -0.9208 0.063 Uiso 1 1 calc R . .
H27B H -1.2141 0.5426 -0.9746 0.063 Uiso 1 1 calc R . .
H27C H -1.3860 0.5907 -0.9173 0.063 Uiso 1 1 calc R . .

loop_
_atom_site_aniso_label
_atom_site_aniso_U_11
_atom_site_aniso_U_22
_atom_site_aniso_U_33
_atom_site_aniso_U_23
_atom_site_aniso_U_13
_atom_site_aniso_U_12
I1 0.03128(14) 0.02878(12) 0.02261(12) 0.00230(8) -0.00014(8) 0.00348(8)
F1 0.0257(10) 0.0385(10) 0.0314(10) 0.0029(8) -0.0023(8) -0.0076(8)
F2 0.0380(12) 0.0490(11) 0.0270(10) 0.0097(8) 0.0067(8) -0.0066(9)
F3 0.0384(12) 0.0508(11) 0.0218(9) 0.0038(8) -0.0067(8) 0.0029(9)
F4 0.0242(10) 0.0434(11) 0.0369(10) 0.0033(8) -0.0068(8) -0.0051(8)
F5 0.0267(10) 0.0400(10) 0.0326(10) 0.0085(8) 0.0042(8) -0.0059(8)
C1 0.0194(17) 0.0256(15) 0.0269(16) -0.0005(13) -0.0006(13) 0.0009(13)
C2 0.0266(19) 0.0281(16) 0.0278(17) 0.0035(13) 0.0039(14) -0.0006(13)
C3 0.0299(19) 0.0301(16) 0.0200(16) 0.0021(13) -0.0036(13) 0.0055(14)
C4 0.0148(17) 0.0281(16) 0.0331(18) 0.0015(13) -0.0017(13) 0.0006(13)
C5 0.0224(18) 0.0243(15) 0.0262(16) 0.0071(12) 0.0053(13) 0.0032(13)
C6 0.0250(18) 0.0224(15) 0.0237(15) 0.0022(12) 0.0003(13) 0.0027(13)
N1 0.0267(16) 0.0339(15) 0.0246(14) 0.0000(11) -0.0022(12) 0.0060(12)
O1 0.0212(12) 0.0358(12) 0.0197(11) 0.0020(9) -0.0033(9) -0.0040(9)
C7 0.0266(18) 0.0303(16) 0.0245(17) 0.0013(13) -0.0017(14) 0.0001(13)
C8 0.0312(19) 0.0293(16) 0.0199(15) 0.0040(13) -0.0008(13) 0.0041(14)
C9 0.0242(17) 0.0202(14) 0.0235(16) -0.0009(12) -0.0027(13) 0.0050(12)
C10 0.0267(19) 0.0315(17) 0.0268(17) 0.0056(14) 0.0031(14) -0.0011(13)
C11 0.030(2) 0.0394(18) 0.0217(16) 0.0015(14) 0.0007(14) 0.0050(15)
C12 0.0230(18) 0.0249(15) 0.0268(17) -0.0006(13) 0.0005(13) 0.0003(13)
C13 0.0232(17) 0.0181(14) 0.0260(16) -0.0016(12) -0.0014(13) -0.0002(12)
C14 0.0177(16) 0.0201(14) 0.0241(15) -0.0003(12) 0.0011(12) 0.0013(12)
C15 0.0192(17) 0.0253(15) 0.0248(16) 0.0035(12) 0.0024(13) -0.0016(12)
C16 0.0209(18) 0.0265(16) 0.0239(16) 0.0007(12) 0.0012(13) -0.0002(13)
C17 0.0221(17) 0.0237(15) 0.0206(15) 0.0012(12) 0.0013(13) 0.0053(12)
C18 0.0200(17) 0.0261(15) 0.0227(15) 0.0022(12) 0.0037(12) -0.0032(12)
C19 0.0282(18) 0.0239(15) 0.0222(15) 0.0033(12) 0.0021(13) 0.0037(13)
C20 0.0200(17) 0.0336(17) 0.0224(15) 0.0038(13) 0.0021(13) -0.0033(13)
C21 0.0187(17) 0.0308(16) 0.0243(16) 0.0017(13) 0.0008(13) 0.0015(13)
C22 0.0212(17) 0.0259(15) 0.0217(15) 0.0042(12) 0.0048(13) -0.0023(12)
C23 0.0219(17) 0.0241(15) 0.0223(16) 0.0014(12) -0.0012(13) -0.0004(13)
C24 0.0225(17) 0.0261(15) 0.0233(15) 0.0045(12) 0.0004(13) -0.0016(13)
C25 0.0252(18) 0.0257(16) 0.0243(16) 0.0021(12) -0.0014(13) -0.0002(13)
C26 0.040(2) 0.0297(17) 0.0249(16) 0.0017(13) -0.0040(15) 0.0009(14)
C27 0.052(2) 0.043(2) 0.0287(18) 0.0000(15) -0.0104(17) 0.0073(17)
